data_1514528
loop_
_publ_author_name
'Nippe, Michael'
'Khnayzer, Rony S.'
'Panetier, Julien A.'
'Zee, David Z.'
'Olaiya, Babatunde S.'
'Head-Gordon, Martin'
'Chang, Christopher J.'
'Castellano, Felix N.'
'Long, Jeffrey R.'

_publ_section_title
;
 Catalytic proton reduction with transition metal complexes of the
 redox-active ligand bpy2PYMe
;
_journal_issue 10
_journal_name_full 'Chemical Science'
_journal_page_first 3934
_journal_paper_doi 10.1039/c3sc51660a
_journal_volume 4
_journal_year 2013
_chemical_formula_moiety 'C29 H21 Co F6 N5 O6 S2'
_chemical_formula_sum 'C30.5 H23.25 Co F6 N5.75 O6 S2'
_chemical_formula_weight 803.35
_chemical_name_common '[Co(bpy2py)OTf)OTf*0.75CH3CN'
_space_group_IT_number 2
_symmetry_cell_setting triclinic
_symmetry_space_group_name_Hall '-P 1'
_symmetry_space_group_name_H-M 'P -1'
_atom_sites_solution_hydrogens geom
_atom_sites_solution_primary direct
_atom_sites_solution_secondary difmap
_audit_creation_method SHELXL-97
_audit_update_record
;
2012-05-14 # Formatted by publCIF
;
_cell_angle_alpha 93.2350(10)
_cell_angle_beta 91.8140(10)
_cell_angle_gamma 91.3500(10)
_cell_formula_units_Z 2
_cell_length_a 9.8107(3)
_cell_length_b 12.2952(3)
_cell_length_c 13.4212(4)
_cell_measurement_reflns_used 9935
_cell_measurement_temperature 100(2)
_cell_measurement_theta_max 25.3391
_cell_measurement_theta_min 2.5340
_cell_volume 1615.01(8)
_computing_cell_refinement 'Bruker APEX2 v. 2009.1'
_computing_data_collection 'Bruker APEX2 v. 2009.1'
_computing_data_reduction 'Bruker APEX2 v. 2009.1'
_computing_molecular_graphics DIAMOND
_computing_publication_material CIFTAB
_computing_structure_refinement 'SHELXL-97 (Sheldrick, 2008)'
_computing_structure_solution 'SHELXS-97 (Sheldrick, 2008)'
_diffrn_ambient_temperature 100(2)
_diffrn_detector_area_resol_mean 8.366
_diffrn_measured_fraction_theta_full 0.980
_diffrn_measured_fraction_theta_max 0.980
_diffrn_measurement_device_type 'Bruker APEX-II CCD'
_diffrn_measurement_method '\f and \w scans'
_diffrn_radiation_monochromator 'QUAZAR multilayer mirrors'
_diffrn_radiation_source 'microfocus sealed tube'
_diffrn_radiation_type MoK\a
_diffrn_radiation_wavelength 0.71073
_diffrn_reflns_av_R_equivalents 0.0230
_diffrn_reflns_av_sigmaI/netI 0.0271
_diffrn_reflns_limit_h_max 11
_diffrn_reflns_limit_h_min -11
_diffrn_reflns_limit_k_max 10
_diffrn_reflns_limit_k_min -14
_diffrn_reflns_limit_l_max 16
_diffrn_reflns_limit_l_min -16
_diffrn_reflns_number 16243
_diffrn_reflns_theta_full 25.36
_diffrn_reflns_theta_max 25.36
_diffrn_reflns_theta_min 1.52
_exptl_absorpt_coefficient_mu 0.750
_exptl_absorpt_correction_T_max 0.9023
_exptl_absorpt_correction_T_min 0.8008
_exptl_absorpt_correction_type multi-scan
_exptl_absorpt_process_details SADABS
_exptl_crystal_colour yellow
_exptl_crystal_density_diffrn 1.652
_exptl_crystal_density_method 'not measured'
_exptl_crystal_description block
_exptl_crystal_F_000 815
_exptl_crystal_size_max 0.31
_exptl_crystal_size_mid 0.24
_exptl_crystal_size_min 0.14
_refine_diff_density_max 0.714
_refine_diff_density_min -0.419
_refine_diff_density_rms 0.071
_refine_ls_extinction_method none
_refine_ls_goodness_of_fit_ref 1.073
_refine_ls_hydrogen_treatment constr
_refine_ls_matrix_type full
_refine_ls_number_parameters 471
_refine_ls_number_reflns 5814
_refine_ls_number_restraints 0
_refine_ls_restrained_S_all 1.073
_refine_ls_R_factor_all 0.0445
_refine_ls_R_factor_gt 0.0361
_refine_ls_shift/su_max 0.001
_refine_ls_shift/su_mean 0.000
_refine_ls_structure_factor_coef Fsqd
_refine_ls_weighting_details 'calc w=1/[\s^2^(Fo^2^)+(0.0438P)^2^+2.2413P] where P=(Fo^2^+2Fc^2^)/3'
_refine_ls_weighting_scheme calc
_refine_ls_wR_factor_gt 0.0925
_refine_ls_wR_factor_ref 0.0990
_reflns_number_gt 5030
_reflns_number_total 5814
_reflns_threshold_expression >2sigma(I)
_cod_data_source_file c3sc51660a.txt
_cod_data_source_block 2
_cod_original_sg_symbol_H-M P-1
_cod_original_formula_sum 'C30.50 H23.25 Co F6 N5.75 O6 S2'
_cod_database_code 1514528

loop_
_symmetry_equiv_pos_as_xyz
'x, y, z'
'-x, -y, -z'

loop_
_atom_site_label
_atom_site_type_symbol
_atom_site_fract_x
_atom_site_fract_y
_atom_site_fract_z
_atom_site_U_iso_or_equiv
_atom_site_adp_type
_atom_site_occupancy
_atom_site_symmetry_multiplicity
_atom_site_calc_flag
_atom_site_refinement_flags
Co1 Co 0.01394(3) 0.70473(3) 0.24254(2) 0.01536(10) Uani 1 1 d .
S1 S -0.25287(6) 0.75521(5) 0.37338(5) 0.01862(15) Uani 1 1 d .
S2 S 0.54448(7) 0.26979(7) 0.22415(6) 0.03271(19) Uani 1 1 d .
F1 F -0.48344(17) 0.81126(14) 0.28955(14) 0.0376(4) Uani 1 1 d .
F2 F -0.32545(17) 0.93731(13) 0.29735(12) 0.0300(4) Uani 1 1 d .
F3 F -0.43111(17) 0.89851(14) 0.42955(13) 0.0339(4) Uani 1 1 d .
F4 F 0.29066(19) 0.25606(18) 0.27915(15) 0.0476(5) Uani 1 1 d .
F5 F 0.3588(3) 0.11227(19) 0.20047(19) 0.0698(7) Uani 1 1 d .
F6 F 0.4247(2) 0.1487(2) 0.35283(17) 0.0659(7) Uani 1 1 d .
O1 O -0.19985(18) 0.72662(15) 0.27470(13) 0.0214(4) Uani 1 1 d .
O2 O -0.15536(18) 0.81367(15) 0.44033(14) 0.0237(4) Uani 1 1 d .
O3 O -0.32973(19) 0.66859(15) 0.41436(14) 0.0260(4) Uani 1 1 d .
O4 O 0.4948(2) 0.3076(2) 0.13121(16) 0.0451(6) Uani 1 1 d .
O5 O 0.5657(2) 0.3535(2) 0.30347(17) 0.0429(6) Uani 1 1 d .
O6 O 0.6500(3) 0.1916(2) 0.2187(2) 0.0576(7) Uani 1 1 d .
N1 N 0.1906(2) 0.63150(16) 0.18952(15) 0.0163(4) Uani 1 1 d .
N1S N 0.2647(5) 0.8901(4) 0.0614(3) 0.0574(11) Uani 0.75 1 d P
N2 N -0.0306(2) 0.67137(17) 0.08882(15) 0.0199(5) Uani 1 1 d .
N3 N 0.1476(2) 0.77255(17) 0.35277(15) 0.0164(4) Uani 1 1 d .
N4 N 0.0064(2) 0.87987(18) 0.22457(16) 0.0208(5) Uani 1 1 d .
N5 N 0.0073(2) 0.56046(17) 0.32065(15) 0.0160(4) Uani 1 1 d .
C1 C 0.2909(2) 0.5996(2) 0.25137(18) 0.0172(5) Uani 1 1 d .
C1S C 0.3806(5) 0.8900(4) 0.0603(4) 0.0472(12) Uani 0.75 1 d P
C2 C 0.4163(3) 0.5717(2) 0.2145(2) 0.0224(6) Uani 1 1 d .
H2 H 0.4868 0.5478 0.2575 0.027 Uiso 1 1 calc R
C2S C 0.5280(6) 0.8863(5) 0.0649(4) 0.0605(14) Uani 0.75 1 d P
H2SA H 0.5619 0.8770 -0.0029 0.091 Uiso 0.75 1 calc PR
H2SB H 0.5563 0.8250 0.1036 0.091 Uiso 0.75 1 calc PR
H2SC H 0.5657 0.9545 0.0971 0.091 Uiso 0.75 1 calc PR
C3 C 0.4369(3) 0.5792(2) 0.1132(2) 0.0266(6) Uani 1 1 d .
H3 H 0.5241 0.5650 0.0873 0.032 Uiso 1 1 calc R
C4 C 0.3314(3) 0.6074(2) 0.0499(2) 0.0253(6) Uani 1 1 d .
H4 H 0.3438 0.6105 -0.0198 0.030 Uiso 1 1 calc R
C5 C 0.2066(3) 0.6310(2) 0.09110(19) 0.0197(5) Uani 1 1 d .
C6 C 0.0786(3) 0.6503(2) 0.03265(19) 0.0201(5) Uani 1 1 d .
C7 C 0.0676(3) 0.6401(2) -0.0708(2) 0.0266(6) Uani 1 1 d .
H7 H 0.1459 0.6278 -0.1092 0.032 Uiso 1 1 calc R
C8 C -0.0599(3) 0.6481(2) -0.1169(2) 0.0296(7) Uani 1 1 d .
H8 H -0.0696 0.6415 -0.1876 0.035 Uiso 1 1 calc R
C9 C -0.1728(3) 0.6658(2) -0.0596(2) 0.0270(6) Uani 1 1 d .
H9 H -0.2613 0.6692 -0.0899 0.032 Uiso 1 1 calc R
C10 C -0.1534(3) 0.6785(2) 0.0430(2) 0.0229(6) Uani 1 1 d .
H10 H -0.2301 0.6928 0.0827 0.027 Uiso 1 1 calc R
C11 C 0.2325(2) 0.7115(2) 0.40518(18) 0.0165(5) Uani 1 1 d .
C12 C 0.2998(3) 0.7548(2) 0.49162(19) 0.0206(5) Uani 1 1 d .
H12 H 0.3605 0.7117 0.5282 0.025 Uiso 1 1 calc R
C13 C 0.2769(3) 0.8620(2) 0.5238(2) 0.0241(6) Uani 1 1 d .
H13 H 0.3172 0.8914 0.5850 0.029 Uiso 1 1 calc R
C14 C 0.1952(3) 0.9258(2) 0.4661(2) 0.0231(6) Uani 1 1 d .
H14 H 0.1818 1.0001 0.4856 0.028 Uiso 1 1 calc R
C15 C 0.1334(2) 0.8790(2) 0.37948(19) 0.0184(5) Uani 1 1 d .
C16 C 0.0529(3) 0.9393(2) 0.30662(19) 0.0196(5) Uani 1 1 d .
C17 C 0.0298(3) 1.0506(2) 0.3195(2) 0.0262(6) Uani 1 1 d .
H17 H 0.0637 1.0912 0.3777 0.031 Uiso 1 1 calc R
C18 C -0.0433(3) 1.1007(2) 0.2461(2) 0.0313(7) Uani 1 1 d .
H18 H -0.0626 1.1760 0.2544 0.038 Uiso 1 1 calc R
C19 C -0.0879(3) 1.0409(2) 0.1610(2) 0.0313(7) Uani 1 1 d .
H19 H -0.1365 1.0743 0.1090 0.038 Uiso 1 1 calc R
C20 C -0.0602(3) 0.9314(2) 0.1532(2) 0.0266(6) Uani 1 1 d .
H20 H -0.0899 0.8903 0.0941 0.032 Uiso 1 1 calc R
C21 C 0.1210(2) 0.5242(2) 0.36615(17) 0.0150(5) Uani 1 1 d .
C22 C 0.1197(3) 0.4257(2) 0.41193(18) 0.0172(5) Uani 1 1 d .
H22 H 0.1996 0.4023 0.4454 0.021 Uiso 1 1 calc R
C23 C 0.0013(3) 0.3618(2) 0.40870(18) 0.0199(5) Uani 1 1 d .
H23 H -0.0009 0.2944 0.4400 0.024 Uiso 1 1 calc R
C24 C -0.1140(3) 0.3975(2) 0.35917(19) 0.0201(5) Uani 1 1 d .
H24 H -0.1957 0.3541 0.3540 0.024 Uiso 1 1 calc R
C25 C -0.1072(3) 0.4970(2) 0.31778(18) 0.0173(5) Uani 1 1 d .
H25 H -0.1869 0.5225 0.2856 0.021 Uiso 1 1 calc R
C26 C 0.2541(2) 0.5944(2) 0.36231(18) 0.0166(5) Uani 1 1 d .
C27 C 0.3699(2) 0.5426(2) 0.42111(19) 0.0198(5) Uani 1 1 d .
H27A H 0.3882 0.4706 0.3901 0.030 Uiso 1 1 calc R
H27B H 0.3431 0.5350 0.4901 0.030 Uiso 1 1 calc R
H27C H 0.4523 0.5891 0.4207 0.030 Uiso 1 1 calc R
C28 C -0.3804(3) 0.8561(2) 0.3458(2) 0.0247(6) Uani 1 1 d .
C29 C 0.3978(3) 0.1921(3) 0.2666(2) 0.0394(8) Uani 1 1 d .

loop_
_atom_site_aniso_label
_atom_site_aniso_U_11
_atom_site_aniso_U_22
_atom_site_aniso_U_33
_atom_site_aniso_U_23
_atom_site_aniso_U_13
_atom_site_aniso_U_12
Co1 0.01738(18) 0.01424(19) 0.01435(17) 0.00056(13) -0.00167(13) 0.00149(13)
S1 0.0161(3) 0.0174(3) 0.0224(3) 0.0014(2) -0.0005(2) 0.0010(2)
S2 0.0252(4) 0.0438(5) 0.0302(4) 0.0080(3) 0.0011(3) 0.0098(3)
F1 0.0259(9) 0.0289(10) 0.0563(11) -0.0017(8) -0.0173(8) 0.0028(7)
F2 0.0332(9) 0.0198(8) 0.0376(9) 0.0062(7) 0.0008(7) 0.0045(7)
F3 0.0288(9) 0.0288(9) 0.0446(10) -0.0031(8) 0.0119(8) 0.0053(7)
F4 0.0302(10) 0.0679(14) 0.0458(11) 0.0083(10) 0.0042(8) 0.0078(9)
F5 0.0795(17) 0.0525(14) 0.0752(17) -0.0123(12) 0.0070(13) -0.0170(12)
F6 0.0573(14) 0.0849(18) 0.0600(14) 0.0452(13) -0.0017(11) 0.0021(12)
O1 0.0215(9) 0.0194(10) 0.0235(9) 0.0011(7) -0.0003(7) 0.0036(7)
O2 0.0212(9) 0.0237(10) 0.0257(10) -0.0015(8) -0.0024(8) 0.0000(8)
O3 0.0226(10) 0.0239(10) 0.0321(11) 0.0067(8) 0.0020(8) -0.0008(8)
O4 0.0362(13) 0.0693(17) 0.0319(12) 0.0175(11) 0.0052(10) 0.0051(12)
O5 0.0339(12) 0.0487(15) 0.0459(14) 0.0043(11) -0.0075(10) 0.0048(10)
O6 0.0424(14) 0.0684(19) 0.0641(17) 0.0072(14) 0.0101(13) 0.0274(13)
N1 0.0197(11) 0.0119(10) 0.0173(10) 0.0001(8) 0.0009(8) -0.0009(8)
N1S 0.061(3) 0.046(3) 0.065(3) 0.009(2) 0.003(2) -0.001(2)
N2 0.0246(11) 0.0175(11) 0.0175(11) 0.0013(9) -0.0017(9) 0.0025(9)
N3 0.0158(10) 0.0152(11) 0.0183(10) 0.0001(8) 0.0022(8) -0.0014(8)
N4 0.0229(11) 0.0177(12) 0.0219(11) 0.0034(9) 0.0002(9) 0.0004(9)
N5 0.0183(10) 0.0151(11) 0.0143(10) -0.0017(8) -0.0004(8) 0.0010(8)
C1 0.0188(12) 0.0143(13) 0.0182(12) -0.0005(10) 0.0009(10) -0.0014(10)
C1S 0.048(3) 0.047(3) 0.044(3) -0.009(2) -0.004(2) -0.003(2)
C2 0.0187(13) 0.0218(14) 0.0269(14) 0.0018(11) 0.0008(11) 0.0016(11)
C2S 0.060(3) 0.077(4) 0.046(3) 0.010(3) 0.003(3) 0.005(3)
C3 0.0232(14) 0.0264(15) 0.0305(15) -0.0006(12) 0.0088(11) 0.0033(11)
C4 0.0305(15) 0.0252(15) 0.0205(13) 0.0011(11) 0.0077(11) 0.0009(12)
C5 0.0252(14) 0.0158(13) 0.0182(13) 0.0010(10) 0.0038(10) 0.0000(10)
C6 0.0267(14) 0.0140(13) 0.0196(13) 0.0011(10) 0.0008(11) 0.0005(10)
C7 0.0350(16) 0.0269(16) 0.0179(13) 0.0006(11) 0.0014(11) 0.0029(12)
C8 0.0413(17) 0.0279(16) 0.0191(14) 0.0008(11) -0.0048(12) 0.0019(13)
C9 0.0313(15) 0.0260(15) 0.0233(14) 0.0025(11) -0.0089(12) 0.0020(12)
C10 0.0256(14) 0.0209(14) 0.0219(13) 0.0009(11) -0.0025(11) 0.0014(11)
C11 0.0147(12) 0.0170(13) 0.0179(12) 0.0011(10) 0.0020(9) -0.0021(10)
C12 0.0180(13) 0.0227(14) 0.0209(13) 0.0022(11) -0.0009(10) -0.0024(10)
C13 0.0247(14) 0.0244(15) 0.0222(13) -0.0028(11) -0.0014(11) -0.0043(11)
C14 0.0253(14) 0.0171(14) 0.0263(14) -0.0033(11) 0.0013(11) -0.0020(11)
C15 0.0153(12) 0.0153(13) 0.0245(13) 0.0002(10) 0.0031(10) -0.0012(10)
C16 0.0190(13) 0.0164(13) 0.0235(13) 0.0025(10) 0.0031(10) -0.0012(10)
C17 0.0279(15) 0.0187(14) 0.0316(15) -0.0009(11) 0.0002(12) 0.0014(11)
C18 0.0358(16) 0.0168(15) 0.0418(17) 0.0041(12) -0.0001(13) 0.0038(12)
C19 0.0384(17) 0.0222(15) 0.0342(16) 0.0107(12) -0.0034(13) 0.0054(13)
C20 0.0307(15) 0.0221(15) 0.0270(14) 0.0036(11) -0.0032(12) 0.0011(12)
C21 0.0163(12) 0.0160(13) 0.0121(11) -0.0026(9) -0.0001(9) 0.0011(10)
C22 0.0190(12) 0.0176(13) 0.0147(12) -0.0009(10) -0.0002(9) 0.0025(10)
C23 0.0272(14) 0.0154(13) 0.0174(12) 0.0016(10) 0.0020(10) 0.0002(11)
C24 0.0205(13) 0.0181(14) 0.0212(13) -0.0022(10) 0.0016(10) -0.0021(10)
C25 0.0184(12) 0.0162(13) 0.0168(12) -0.0029(10) 0.0003(10) 0.0012(10)
C26 0.0161(12) 0.0163(13) 0.0172(12) 0.0003(10) -0.0004(10) 0.0007(10)
C27 0.0147(12) 0.0217(14) 0.0230(13) 0.0023(11) -0.0027(10) 0.0020(10)
C28 0.0207(13) 0.0192(14) 0.0338(15) -0.0004(12) -0.0004(11) 0.0009(11)
C29 0.0403(18) 0.045(2) 0.0333(17) 0.0067(15) -0.0014(14) 0.0077(15)

loop_
_atom_type_symbol
_atom_type_description
_atom_type_scat_dispersion_real
_atom_type_scat_dispersion_imag
_atom_type_scat_source
C C 0.0033 0.0016 'International Tables Vol C Tables 4.2.6.8 and 6.1.1.4'
H H 0.0000 0.0000 'International Tables Vol C Tables 4.2.6.8 and 6.1.1.4'
N N 0.0061 0.0033 'International Tables Vol C Tables 4.2.6.8 and 6.1.1.4'
O O 0.0106 0.0060 'International Tables Vol C Tables 4.2.6.8 and 6.1.1.4'
F F 0.0171 0.0103 'International Tables Vol C Tables 4.2.6.8 and 6.1.1.4'
S S 0.1246 0.1234 'International Tables Vol C Tables 4.2.6.8 and 6.1.1.4'
Co Co 0.3494 0.9721 'International Tables Vol C Tables 4.2.6.8 and 6.1.1.4'

loop_
_geom_angle_atom_site_label_1
_geom_angle_atom_site_label_2
_geom_angle_atom_site_label_3
_geom_angle
N3 Co1 N1 83.13(8)
N3 Co1 N2 148.04(9)
N1 Co1 N2 76.03(8)
N3 Co1 N5 88.68(8)
N1 Co1 N5 80.49(8)
N2 Co1 N5 111.00(8)
N3 Co1 O1 113.79(7)
N1 Co1 O1 159.71(7)
N2 Co1 O1 92.39(8)
N5 Co1 O1 88.47(7)
N3 Co1 N4 75.63(8)
N1 Co1 N4 114.49(8)
N2 Co1 N4 91.19(8)
N5 Co1 N4 156.19(8)
O1 Co1 N4 81.85(8)
O3 S1 O2 116.37(11)
O3 S1 O1 113.80(11)
O2 S1 O1 113.69(11)
O3 S1 C28 104.09(12)
O2 S1 C28 104.20(12)
O1 S1 C28 102.57(12)
O6 S2 O4 116.37(16)
O6 S2 O5 114.12(15)
O4 S2 O5 114.94(15)
O6 S2 C29 103.63(17)
O4 S2 C29 102.78(14)
O5 S2 C29 102.37(15)
S1 O1 Co1 125.36(10)
C5 N1 C1 121.1(2)
C5 N1 Co1 116.06(17)
C1 N1 Co1 122.26(16)
C10 N2 C6 118.8(2)
C10 N2 Co1 125.81(18)
C6 N2 Co1 115.16(17)
C11 N3 C15 120.4(2)
C11 N3 Co1 122.01(16)
C15 N3 Co1 116.96(16)
C20 N4 C16 118.0(2)
C20 N4 Co1 127.86(18)
C16 N4 Co1 112.71(16)
C25 N5 C21 118.5(2)
C25 N5 Co1 120.51(16)
C21 N5 Co1 120.67(16)
N1 C1 C2 120.3(2)
N1 C1 C26 115.7(2)
C2 C1 C26 124.0(2)
N1S C1S C2S 176.2(6)
C1 C2 C3 118.6(2)
C1 C2 H2 120.7
C3 C2 H2 120.7
C1S C2S H2SA 109.5
C1S C2S H2SB 109.5
H2SA C2S H2SB 109.5
C1S C2S H2SC 109.5
H2SA C2S H2SC 109.5
H2SB C2S H2SC 109.5
C4 C3 C2 120.4(3)
C4 C3 H3 119.8
C2 C3 H3 119.8
C3 C4 C5 118.1(2)
C3 C4 H4 121.0
C5 C4 H4 121.0
N1 C5 C4 121.1(2)
N1 C5 C6 113.9(2)
C4 C5 C6 124.9(2)
N2 C6 C7 121.7(2)
N2 C6 C5 114.5(2)
C7 C6 C5 123.7(2)
C8 C7 C6 118.8(3)
C8 C7 H7 120.6
C6 C7 H7 120.6
C9 C8 C7 119.8(3)
C9 C8 H8 120.1
C7 C8 H8 120.1
C8 C9 C10 118.2(3)
C8 C9 H9 120.9
C10 C9 H9 120.9
N2 C10 C9 122.7(3)
N2 C10 H10 118.6
C9 C10 H10 118.6
N3 C11 C12 120.6(2)
N3 C11 C26 116.6(2)
C12 C11 C26 122.8(2)
C13 C12 C11 119.0(2)
C13 C12 H12 120.5
C11 C12 H12 120.5
C14 C13 C12 119.7(2)
C14 C13 H13 120.1
C12 C13 H13 120.1
C13 C14 C15 118.6(2)
C13 C14 H14 120.7
C15 C14 H14 120.7
N3 C15 C14 121.3(2)
N3 C15 C16 114.2(2)
C14 C15 C16 124.4(2)
N4 C16 C17 121.8(2)
N4 C16 C15 115.3(2)
C17 C16 C15 122.9(2)
C18 C17 C16 118.8(3)
C18 C17 H17 120.6
C16 C17 H17 120.6
C19 C18 C17 119.6(3)
C19 C18 H18 120.2
C17 C18 H18 120.2
C18 C19 C20 118.2(3)
C18 C19 H19 120.9
C20 C19 H19 120.9
N4 C20 C19 123.4(3)
N4 C20 H20 118.3
C19 C20 H20 118.3
N5 C21 C22 121.0(2)
N5 C21 C26 117.7(2)
C22 C21 C26 121.2(2)
C23 C22 C21 119.7(2)
C23 C22 H22 120.1
C21 C22 H22 120.1
C22 C23 C24 119.1(2)
C22 C23 H23 120.4
C24 C23 H23 120.4
C25 C24 C23 118.3(2)
C25 C24 H24 120.9
C23 C24 H24 120.9
N5 C25 C24 123.2(2)
N5 C25 H25 118.4
C24 C25 H25 118.4
C27 C26 C11 109.9(2)
C27 C26 C1 110.0(2)
C11 C26 C1 108.3(2)
C27 C26 C21 110.1(2)
C11 C26 C21 110.8(2)
C1 C26 C21 107.68(19)
C26 C27 H27A 109.5
C26 C27 H27B 109.5
H27A C27 H27B 109.5
C26 C27 H27C 109.5
H27A C27 H27C 109.5
H27B C27 H27C 109.5
F3 C28 F1 108.0(2)
F3 C28 F2 108.0(2)
F1 C28 F2 108.4(2)
F3 C28 S1 110.57(19)
F1 C28 S1 111.03(18)
F2 C28 S1 110.78(18)
F6 C29 F5 108.1(3)
F6 C29 F4 107.4(3)
F5 C29 F4 106.9(3)
F6 C29 S2 111.9(2)
F5 C29 S2 111.5(2)
F4 C29 S2 110.8(2)

loop_
_geom_bond_atom_site_label_1
_geom_bond_atom_site_label_2
_geom_bond_distance
Co1 N3 2.071(2)
Co1 N1 2.098(2)
Co1 N2 2.111(2)
Co1 N5 2.112(2)
Co1 O1 2.1746(18)
Co1 N4 2.183(2)
S1 O3 1.435(2)
S1 O2 1.4421(19)
S1 O1 1.4655(19)
S1 C28 1.827(3)
S2 O6 1.430(2)
S2 O4 1.431(2)
S2 O5 1.445(3)
S2 C29 1.832(4)
F1 C28 1.332(3)
F2 C28 1.334(3)
F3 C28 1.328(3)
F4 C29 1.337(4)
F5 C29 1.327(4)
F6 C29 1.323(4)
N1 C5 1.335(3)
N1 C1 1.347(3)
N1S C1S 1.138(6)
N2 C10 1.341(3)
N2 C6 1.351(3)
N3 C11 1.344(3)
N3 C15 1.349(3)
N4 C20 1.339(3)
N4 C16 1.348(3)
N5 C25 1.350(3)
N5 C21 1.352(3)
C1 C2 1.384(4)
C1 C26 1.548(3)
C1S C2S 1.448(7)
C2 C3 1.388(4)
C2 H2 0.9500
C2S H2SA 0.9800
C2S H2SB 0.9800
C2S H2SC 0.9800
C3 C4 1.381(4)
C3 H3 0.9500
C4 C5 1.389(4)
C4 H4 0.9500
C5 C6 1.491(4)
C6 C7 1.387(4)
C7 C8 1.386(4)
C7 H7 0.9500
C8 C9 1.383(4)
C8 H8 0.9500
C9 C10 1.384(4)
C9 H9 0.9500
C10 H10 0.9500
C11 C12 1.389(3)
C11 C26 1.542(3)
C12 C13 1.389(4)
C12 H12 0.9500
C13 C14 1.383(4)
C13 H13 0.9500
C14 C15 1.384(4)
C14 H14 0.9500
C15 C16 1.480(4)
C16 C17 1.393(4)
C17 C18 1.381(4)
C17 H17 0.9500
C18 C19 1.377(4)
C18 H18 0.9500
C19 C20 1.380(4)
C19 H19 0.9500
C20 H20 0.9500
C21 C22 1.388(4)
C21 C26 1.552(3)
C22 C23 1.385(4)
C22 H22 0.9500
C23 C24 1.386(4)
C23 H23 0.9500
C24 C25 1.374(4)
C24 H24 0.9500
C25 H25 0.9500
C26 C27 1.534(3)
C27 H27A 0.9800
C27 H27B 0.9800
C27 H27C 0.9800

loop_
_geom_torsion_atom_site_label_1
_geom_torsion_atom_site_label_2
_geom_torsion_atom_site_label_3
_geom_torsion_atom_site_label_4
_geom_torsion
O3 S1 O1 Co1 -110.62(13)
O2 S1 O1 Co1 25.75(17)
C28 S1 O1 Co1 137.61(13)
N3 Co1 O1 S1 -17.85(16)
N1 Co1 O1 S1 126.7(2)
N2 Co1 O1 S1 -179.01(13)
N5 Co1 O1 S1 70.03(13)
N4 Co1 O1 S1 -88.15(14)
N3 Co1 N1 C5 -136.59(18)
N2 Co1 N1 C5 19.00(17)
N5 Co1 N1 C5 133.60(18)
O1 Co1 N1 C5 75.7(3)
N4 Co1 N1 C5 -65.84(19)
N3 Co1 N1 C1 34.99(19)
N2 Co1 N1 C1 -169.4(2)
N5 Co1 N1 C1 -54.82(19)
O1 Co1 N1 C1 -112.7(2)
N4 Co1 N1 C1 105.74(19)
N3 Co1 N2 C10 -139.9(2)
N1 Co1 N2 C10 169.3(2)
N5 Co1 N2 C10 95.5(2)
O1 Co1 N2 C10 6.2(2)
N4 Co1 N2 C10 -75.7(2)
N3 Co1 N2 C6 34.2(3)
N1 Co1 N2 C6 -16.61(17)
N5 Co1 N2 C6 -90.47(19)
O1 Co1 N2 C6 -179.75(18)
N4 Co1 N2 C6 98.36(18)
N1 Co1 N3 C11 -51.55(19)
N2 Co1 N3 C11 -100.8(2)
N5 Co1 N3 C11 29.02(19)
O1 Co1 N3 C11 116.77(19)
N4 Co1 N3 C11 -169.1(2)
N1 Co1 N3 C15 137.20(19)
N2 Co1 N3 C15 87.9(2)
N5 Co1 N3 C15 -142.23(18)
O1 Co1 N3 C15 -54.48(19)
N4 Co1 N3 C15 19.69(17)
N3 Co1 N4 C20 174.8(2)
N1 Co1 N4 C20 99.5(2)
N2 Co1 N4 C20 24.3(2)
N5 Co1 N4 C20 -134.9(2)
O1 Co1 N4 C20 -68.0(2)
N3 Co1 N4 C16 -19.08(17)
N1 Co1 N4 C16 -94.45(18)
N2 Co1 N4 C16 -169.62(18)
N5 Co1 N4 C16 31.2(3)
O1 Co1 N4 C16 98.13(18)
N3 Co1 N5 C25 148.10(19)
N1 Co1 N5 C25 -128.65(19)
N2 Co1 N5 C25 -57.7(2)
O1 Co1 N5 C25 34.26(18)
N4 Co1 N5 C25 99.9(2)
N3 Co1 N5 C21 -38.50(18)
N1 Co1 N5 C21 44.76(18)
N2 Co1 N5 C21 115.69(18)
O1 Co1 N5 C21 -152.34(18)
N4 Co1 N5 C21 -86.6(3)
C5 N1 C1 C2 3.9(4)
Co1 N1 C1 C2 -167.28(19)
C5 N1 C1 C26 -174.7(2)
Co1 N1 C1 C26 14.1(3)
N1 C1 C2 C3 1.2(4)
C26 C1 C2 C3 179.7(2)
C1 C2 C3 C4 -4.1(4)
C2 C3 C4 C5 2.0(4)
C1 N1 C5 C4 -6.1(4)
Co1 N1 C5 C4 165.6(2)
C1 N1 C5 C6 170.1(2)
Co1 N1 C5 C6 -18.2(3)
C3 C4 C5 N1 3.1(4)
C3 C4 C5 C6 -172.7(3)
C10 N2 C6 C7 2.5(4)
Co1 N2 C6 C7 -172.0(2)
C10 N2 C6 C5 -173.1(2)
Co1 N2 C6 C5 12.4(3)
N1 C5 C6 N2 3.6(3)
C4 C5 C6 N2 179.7(2)
N1 C5 C6 C7 -171.8(2)
C4 C5 C6 C7 4.2(4)
N2 C6 C7 C8 -2.2(4)
C5 C6 C7 C8 172.9(3)
C6 C7 C8 C9 -0.1(4)
C7 C8 C9 C10 2.0(4)
C6 N2 C10 C9 -0.4(4)
Co1 N2 C10 C9 173.4(2)
C8 C9 C10 N2 -1.8(4)
C15 N3 C11 C12 4.5(4)
Co1 N3 C11 C12 -166.45(18)
C15 N3 C11 C26 -173.4(2)
Co1 N3 C11 C26 15.6(3)
N3 C11 C12 C13 0.7(4)
C26 C11 C12 C13 178.4(2)
C11 C12 C13 C14 -4.2(4)
C12 C13 C14 C15 2.8(4)
C11 N3 C15 C14 -6.1(4)
Co1 N3 C15 C14 165.3(2)
C11 N3 C15 C16 171.3(2)
Co1 N3 C15 C16 -17.3(3)
C13 C14 C15 N3 2.4(4)
C13 C14 C15 C16 -174.7(2)
C20 N4 C16 C17 1.9(4)
Co1 N4 C16 C17 -165.7(2)
C20 N4 C16 C15 -176.2(2)
Co1 N4 C16 C15 16.3(3)
N3 C15 C16 N4 -0.3(3)
C14 C15 C16 N4 177.0(2)
N3 C15 C16 C17 -178.3(2)
C14 C15 C16 C17 -1.0(4)
N4 C16 C17 C18 0.3(4)
C15 C16 C17 C18 178.2(3)
C16 C17 C18 C19 -2.0(4)
C17 C18 C19 C20 1.4(5)
C16 N4 C20 C19 -2.5(4)
Co1 N4 C20 C19 163.0(2)
C18 C19 C20 N4 0.8(5)
C25 N5 C21 C22 -2.1(3)
Co1 N5 C21 C22 -175.66(17)
C25 N5 C21 C26 175.9(2)
Co1 N5 C21 C26 2.3(3)
N5 C21 C22 C23 1.9(4)
C26 C21 C22 C23 -176.0(2)
C21 C22 C23 C24 0.2(4)
C22 C23 C24 C25 -2.0(4)
C21 N5 C25 C24 0.2(4)
Co1 N5 C25 C24 173.78(19)
C23 C24 C25 N5 1.9(4)
N3 C11 C26 C27 171.0(2)
C12 C11 C26 C27 -6.9(3)
N3 C11 C26 C1 50.7(3)
C12 C11 C26 C1 -127.1(2)
N3 C11 C26 C21 -67.2(3)
C12 C11 C26 C21 115.0(3)
N1 C1 C26 C27 172.4(2)
C2 C1 C26 C27 -6.2(3)
N1 C1 C26 C11 -67.5(3)
C2 C1 C26 C11 114.0(3)
N1 C1 C26 C21 52.4(3)
C2 C1 C26 C21 -126.2(3)
N5 C21 C26 C27 177.8(2)
C22 C21 C26 C27 -4.2(3)
N5 C21 C26 C11 56.1(3)
C22 C21 C26 C11 -125.9(2)
N5 C21 C26 C1 -62.2(3)
C22 C21 C26 C1 115.8(2)
O3 S1 C28 F3 66.7(2)
O2 S1 C28 F3 -55.7(2)
O1 S1 C28 F3 -174.47(17)
O3 S1 C28 F1 -53.2(2)
O2 S1 C28 F1 -175.57(19)
O1 S1 C28 F1 65.7(2)
O3 S1 C28 F2 -173.63(18)
O2 S1 C28 F2 64.0(2)
O1 S1 C28 F2 -54.8(2)
O6 S2 C29 F6 57.7(3)
O4 S2 C29 F6 179.3(3)
O5 S2 C29 F6 -61.2(3)
O6 S2 C29 F5 -63.5(3)
O4 S2 C29 F5 58.1(3)
O5 S2 C29 F5 177.6(2)
O6 S2 C29 F4 177.6(2)
O4 S2 C29 F4 -60.8(2)
O5 S2 C29 F4 58.7(2)
